data_9002521
loop_
_publ_author_name
'Malcherek, T.'
'Domeneghetti, M. C.'
'Tazzoli, V.'
'Ottolini, L.'
'McCammon, C. A.'
'Carpenter, M. A.'

_publ_section_title
;
 Structural properties of ferromagnesian cordierites
 Sample: g13994, Dolny Bory , Czech Republic
;
_journal_name_full 'American Mineralogist'
_journal_page_first 66
_journal_page_last 79
_journal_volume 86
_journal_year 2001
_chemical_formula_sum 'Al3.968 Fe1.813 H0.384 Li0.07 Mg0.154 Na0.162 O18.43 Si4.995'
_chemical_name_mineral Cordierite
_space_group_IT_number 66
_symmetry_space_group_name_Hall '-C 2 2c'
_symmetry_space_group_name_H-M 'C c c m'
_cell_angle_alpha 90
_cell_angle_beta 90
_cell_angle_gamma 90
_cell_formula_units_Z 4
_cell_length_a 17.2232
_cell_length_b 9.8261
_cell_length_c 9.2989
_cell_volume 1573.717
_database_code_amcsd 0002610
_exptl_crystal_density_diffrn 2.751
_cod_original_formula_sum 'Mg.154 Fe1.813 Li.07 Al3.968 Si4.995 O18.43 Na.162 H.384'
_cod_database_code 9002521

loop_
_space_group_symop_operation_xyz
x,y,z
1/2+x,1/2+y,z
x,-y,1/2+z
1/2+x,1/2-y,1/2+z
-x,y,1/2-z
1/2-x,1/2+y,1/2-z
-x,y,1/2+z
1/2-x,1/2+y,1/2+z
x,-y,1/2-z
1/2+x,1/2-y,1/2-z
x,y,-z
1/2+x,1/2+y,-z
-x,-y,z
1/2-x,1/2-y,z
-x,-y,-z
1/2-x,1/2-y,-z

loop_
_atom_site_aniso_label
_atom_site_aniso_U_11
_atom_site_aniso_U_22
_atom_site_aniso_U_33
_atom_site_aniso_U_12
_atom_site_aniso_U_13
_atom_site_aniso_U_23
MgM 0.00592 0.00639 0.00991 0.00000 0.00000 -0.00012
FeM 0.00592 0.00639 0.00991 0.00000 0.00000 -0.00012
LiM 0.00592 0.00639 0.00991 0.00000 0.00000 -0.00012
AlT11 0.00783 0.00652 0.00628 0.00109 0.00000 0.00000
FeT11 0.00783 0.00652 0.00628 0.00109 0.00000 0.00000
SiT16 0.00516 0.00662 0.00569 0.00000 0.00000 0.00000
FeT16 0.00516 0.00662 0.00569 0.00000 0.00000 0.00000
SiT21 0.00496 0.00369 0.00579 0.00020 0.00000 0.00000
SiT23 0.00413 0.00495 0.00588 -0.00057 0.00000 0.00000
AlT26 0.00422 0.00550 0.00592 0.00074 0.00000 0.00000
O11 0.01087 0.00734 0.00767 -0.00070 0.00259 -0.00097
O16 0.00756 0.01013 0.00860 -0.00108 0.00066 -0.00378
O13 0.00898 0.00967 0.00805 0.00173 -0.00210 -0.00195
O26 0.00514 0.01685 0.01778 -0.00246 0.00000 0.00000
O21 0.01000 0.01069 0.01817 0.00668 0.00000 0.00000
O23 0.01451 0.00531 0.01868 -0.00327 0.00000 0.00000
WatCh1 0.12900 0.05700 0.04700 0.00000 0.00000 0.00000
NaCh2 0.02700 0.01100 0.04000 -0.00100 0.00000 0.00000

loop_
_atom_site_label
_atom_site_fract_x
_atom_site_fract_y
_atom_site_fract_z
_atom_site_occupancy
_atom_site_U_iso_or_equiv
_atom_site_type_symbol
_atom_site_attached_hydrogens
MgM 0.33698 0.00000 0.25000 0.07700 0.00741 Mg 0
FeM 0.33698 0.00000 0.25000 0.88800 0.00741 Fe 0
LiM 0.33698 0.00000 0.25000 0.03500 0.00741 Li 0
AlT11 0.25000 0.25000 0.25007 0.98400 0.00688 Al 0
FeT11 0.25000 0.25000 0.25007 0.01600 0.00688 Fe 0
SiT16 0.00000 0.50000 0.25000 0.99500 0.00582 Si 0
FeT16 0.00000 0.50000 0.25000 0.00500 0.00582 Fe 0
SiT21 0.19001 0.07904 0.00000 1.00000 0.00482 Si 0
SiT23 0.13473 -0.23442 0.00000 1.00000 0.00499 Si 0
AlT26 0.04982 0.30742 0.00000 1.00000 0.00521 Al 0
O11 0.24419 -0.10452 0.35794 1.00000 0.00863 O 0
O16 0.06097 -0.41472 0.34885 1.00000 0.00876 O 0
O13 -0.17306 -0.30569 0.35772 1.00000 0.00890 O 0
O26 0.04325 -0.24690 0.00000 1.00000 0.01325 O 0
O21 0.11960 0.18377 0.00000 1.00000 0.01295 O 0
O23 0.16227 -0.07697 0.00000 1.00000 0.01283 O 0
WatCh1 0.00000 0.00000 0.25000 0.43000 0.07800 O 2
NaCh2 0.00000 0.00000 0.00000 0.16200 0.02600 Na 0

loop_
_cod_changelog_entry_id
_cod_changelog_entry_author
_cod_changelog_entry_date
_cod_changelog_entry_text
1
;cod-tools version 3.8.0
Id: cif_guess_AMCSD_atom_types 9581 2023-05-17 12:35:41Z saulius
;
2023-05-23T09:15:38+03:00
;Derived atom types and hydrogen counts
from atom names that follow the AMCSD naming convention
(Wat == water, O-H == hydroxyl).
;

loop_
_cod_related_entry_id
_cod_related_entry_database
_cod_related_entry_code
1 AMCSD 0002610
